data_4124012
loop_
_publ_author_name
'Day, V.W.'
'Hoard, J.L.'

_publ_section_title
;
 The Structure of the trans-Dioxotetracyanomolybdate(IV) Ion in the
 Crystalline Salt Na K3 Mo O2 (C N)4 (H2 O)6
;
_journal_name_full 'Journal of the American Chemical Society'
_journal_page_first 3374
_journal_page_last 3379
_journal_volume 90
_journal_year 1968
_chemical_formula_sum 'C4 H12 K3 Mo N4 Na O8'
_chemical_name_systematic 'Na K3 Mo O2 (C N)4 (H2 O)6'
_space_group_IT_number 53
_symmetry_space_group_name_Hall '-P 2ac 2'
_symmetry_space_group_name_H-M 'P m n a'
_cell_angle_alpha 90
_cell_angle_beta 90
_cell_angle_gamma 90
_cell_formula_units_Z 2
_cell_length_a 12.46
_cell_length_b 7.161
_cell_length_c 9.171
_cell_volume 818.292
_citation_journal_id_ASTM JACSAT
_cod_data_source_file Day_JACSAT_1968_324.cif
_cod_data_source_block C4H12K3Mo1N4Na1O8
_cod_original_cell_volume 818.2921
_cod_original_formula_sum 'C4 H12 K3 Mo1 N4 Na1 O8'
_cod_database_code 4124012

loop_
_symmetry_equiv_pos_as_xyz
x,y,z
-x+1/2,-y,z+1/2
x,-y,-z
-x+1/2,y,-z+1/2
-x,-y,-z
x-1/2,y,-z-1/2
-x,y,z
x-1/2,-y,z-1/2

loop_
_atom_site_label
_atom_site_type_symbol
_atom_site_fract_x
_atom_site_fract_y
_atom_site_fract_z
_atom_site_occupancy
_atom_site_U_iso_or_equiv
O2 O-2 0.1459 0.5 0 1 0.0
N2 N-3 0.271 0 0 1 0.0
C1 C+2 0 0.182 0.1959 1 0.0
N1 N-3 0 0.2818 0.2942 1 0.0
Na1 Na+1 0 0.5 0.5 1 0.0
O1 O-2 0 0.7926 0.1174 1 0.0
C2 C+2 0.1758 0 0 1 0.0
K2 K+1 0.25 0.3547 0.25 1 0.0
O3 O-2 0.125 0.6781 0.3489 1 0.0
Mo1 Mo+4 0 0 0 1 0.0
K1 K+1 0 0 0.5 1 0.0
